data_4308112
loop_
_publ_author_name
'Xiaoping Xu'
'Yingming Yao'
'Yong Zhang'
'Qi Shen'

_publ_contact_author_email yaoym@suda.edu.cn
_publ_contact_author_fax 86-512-65880305
_publ_contact_author_name 'Dr. Yingming Yao'
_publ_contact_author_phone 86-512-65882806
_publ_section_title
;
Synthesis, Reactivity, and Structural Characterization of Sodium and
Ytterbium Complexes Containing New Imidazolidine-Bridged Bis(phenolato)
Ligands
;
_journal_name_full 'Inorganic Chemistry'
_journal_page_first 3743
_journal_page_last 3751
_journal_paper_doi 10.1021/ic0701054
_journal_volume 46
_journal_year 2007
_chemical_formula_moiety 'C51 H100 Cl2 N8 O6 P2 Yb2, C4 H8 O'
_chemical_formula_sum 'C55 H108 Cl2 N8 O7 P2 Yb2'
_chemical_formula_weight 1472.41
_chemical_name_systematic
; 
 ? 
;
_space_group_IT_number 14
_symmetry_cell_setting monoclinic
_symmetry_Int_Tables_number 14
_symmetry_space_group_name_Hall '-P 2yn'
_symmetry_space_group_name_H-M 'P 1 21/n 1'
_atom_sites_solution_hydrogens geom
_atom_sites_solution_primary direct
_atom_sites_solution_secondary difmap
_audit_creation_method SHELXL-97
_cell_angle_alpha 90.00
_cell_angle_beta 91.022(2)
_cell_angle_gamma 90.00
_cell_formula_units_Z 4
_cell_length_a 17.4291(11)
_cell_length_b 17.1060(11)
_cell_length_c 23.4174(16)
_cell_measurement_reflns_used 23002
_cell_measurement_temperature 173(2)
_cell_measurement_theta_max 25.3
_cell_measurement_theta_min 3.1
_cell_volume 6980.6(8)
_computing_cell_refinement CrystalClear
_computing_data_collection CrystalClear
_computing_data_reduction CrystalStructure
_computing_structure_refinement 'SHELXL-97 (Sheldrick, 1997)'
_computing_structure_solution 'SHELXS-97 (Sheldrick, 1990)'
_diffrn_ambient_temperature 173(2)
_diffrn_detector_area_resol_mean 7.31
_diffrn_measured_fraction_theta_full 0.997
_diffrn_measured_fraction_theta_max 0.997
_diffrn_measurement_device_type 'Rigaku Mercury'
_diffrn_measurement_method \w
_diffrn_radiation_monochromator graphite
_diffrn_radiation_source 'fine-focus sealed tube'
_diffrn_radiation_type MoK\a
_diffrn_radiation_wavelength 0.71070
_diffrn_reflns_av_R_equivalents 0.0404
_diffrn_reflns_av_sigmaI/netI 0.0310
_diffrn_reflns_limit_h_max 18
_diffrn_reflns_limit_h_min -20
_diffrn_reflns_limit_k_max 20
_diffrn_reflns_limit_k_min -19
_diffrn_reflns_limit_l_max 28
_diffrn_reflns_limit_l_min -28
_diffrn_reflns_number 65653
_diffrn_reflns_theta_full 25.35
_diffrn_reflns_theta_max 25.35
_diffrn_reflns_theta_min 3.08
_exptl_absorpt_coefficient_mu 2.834
_exptl_absorpt_correction_T_max 0.4835
_exptl_absorpt_correction_T_min 0.3315
_exptl_absorpt_correction_type multi-scan
_exptl_absorpt_process_details 'Jacobson, R. (1998) Private communication'
_exptl_crystal_colour colorless
_exptl_crystal_density_diffrn 1.401
_exptl_crystal_density_method 'not measured'
_exptl_crystal_description block
_exptl_crystal_F_000 3016
_exptl_crystal_size_max 0.50
_exptl_crystal_size_mid 0.44
_exptl_crystal_size_min 0.30
_refine_diff_density_max 2.222
_refine_diff_density_min -1.256
_refine_diff_density_rms 0.152
_refine_ls_extinction_method none
_refine_ls_goodness_of_fit_ref 1.135
_refine_ls_hydrogen_treatment constr
_refine_ls_matrix_type full
_refine_ls_number_parameters 640
_refine_ls_number_reflns 12742
_refine_ls_number_restraints 26
_refine_ls_restrained_S_all 1.145
_refine_ls_R_factor_all 0.0650
_refine_ls_R_factor_gt 0.0596
_refine_ls_shift/su_max 0.000
_refine_ls_shift/su_mean 0.000
_refine_ls_structure_factor_coef Fsqd
_refine_ls_weighting_details 'calc w=1/[\s^2^(Fo^2^)+(0.0356P)^2^+87.4755P] where P=(Fo^2^+2Fc^2^)/3'
_refine_ls_weighting_scheme calc
_refine_ls_wR_factor_gt 0.1382
_refine_ls_wR_factor_ref 0.1412
_reflns_number_gt 11616
_reflns_number_total 12742
_reflns_threshold_expression >2sigma(I)
_cod_data_source_file ic0701054-file001_3.cif
_cod_data_source_block complex3
_cod_original_sg_symbol_H-M 'P 21/n'
_cod_database_code 4308112

loop_
_symmetry_equiv_pos_as_xyz
'x, y, z'
'-x+1/2, y+1/2, -z+1/2'
'-x, -y, -z'
'x-1/2, -y-1/2, z-1/2'

loop_
_atom_site_label
_atom_site_type_symbol
_atom_site_fract_x
_atom_site_fract_y
_atom_site_fract_z
_atom_site_U_iso_or_equiv
_atom_site_adp_type
_atom_site_occupancy
_atom_site_symmetry_multiplicity
_atom_site_calc_flag
_atom_site_refinement_flags
_atom_site_disorder_assembly
_atom_site_disorder_group
Yb1 Yb 0.279138(18) 0.535373(18) 0.183448(14) 0.02694(10) Uani 1 1 d . . .
Yb2 Yb 0.145284(18) 0.527792(18) 0.295119(14) 0.02557(10) Uani 1 1 d . . .
Cl1 Cl 0.33967(15) 0.40271(12) 0.16127(11) 0.0508(6) Uani 1 1 d . . .
Cl2 Cl 0.12933(13) 0.38886(11) 0.33392(9) 0.0386(5) Uani 1 1 d . . .
P1 P 0.47444(15) 0.60921(17) 0.17041(14) 0.0559(7) Uani 1 1 d D . .
P2 P 0.15680(16) 0.60267(14) 0.44415(10) 0.0448(6) Uani 1 1 d . . .
O1 O 0.2596(3) 0.5605(3) 0.0959(2) 0.0351(13) Uani 1 1 d . . .
O2 O 0.0254(3) 0.5493(3) 0.2919(2) 0.0312(12) Uani 1 1 d . . .
O3 O 0.1608(3) 0.5018(3) 0.2039(2) 0.0288(11) Uani 1 1 d . . .
O4 O 0.2737(3) 0.5331(3) 0.2804(2) 0.0310(12) Uani 1 1 d . . .
O5 O 0.3959(3) 0.5900(3) 0.1876(3) 0.0356(13) Uani 1 1 d . . .
O6 O 0.1563(3) 0.5789(3) 0.3827(2) 0.0382(13) Uani 1 1 d . . .
O7 O 0.6663(13) 0.2513(14) 0.0534(10) 0.223(9) Uiso 1 1 d D . .
N1 N 0.2315(3) 0.6748(3) 0.1904(3) 0.0246(13) Uani 1 1 d . . .
N2 N 0.1440(3) 0.6692(3) 0.2636(3) 0.0250(13) Uani 1 1 d . . .
N3 N 0.4799(9) 0.6136(10) 0.0994(6) 0.130(5) Uiso 1 1 d D . .
N4A N 0.4933(7) 0.7029(7) 0.1817(5) 0.056(3) Uiso 0.75 1 d PD . .
N4B N 0.5176(15) 0.6505(13) 0.2268(10) 0.048(8) Uiso 0.25 1 d PD . .
N5 N 0.5364(10) 0.5437(9) 0.1868(7) 0.131(6) Uiso 1 1 d D . .
N6 N 0.0696(6) 0.5963(5) 0.4675(3) 0.055(2) Uani 1 1 d . . .
N7 N 0.1892(7) 0.6911(5) 0.4568(4) 0.068(3) Uani 1 1 d . . .
N8 N 0.2145(6) 0.5461(5) 0.4814(3) 0.059(2) Uani 1 1 d . . .
C1 C 0.2195(5) 0.6094(5) 0.0637(3) 0.0339(18) Uani 1 1 d . . .
C2 C 0.1866(6) 0.5893(5) 0.0098(4) 0.046(2) Uani 1 1 d . . .
C3 C 0.1375(6) 0.6424(6) -0.0163(4) 0.056(3) Uani 1 1 d . . .
H3 H 0.1134 0.6270 -0.0513 0.068 Uiso 1 1 calc R . .
C4 C 0.1205(6) 0.7164(6) 0.0044(5) 0.052(3) Uani 1 1 d . . .
C5 C 0.1583(5) 0.7373(5) 0.0547(4) 0.041(2) Uani 1 1 d . . .
H5 H 0.1505 0.7882 0.0697 0.049 Uiso 1 1 calc R . .
C6 C 0.2070(5) 0.6868(5) 0.0837(3) 0.0320(17) Uani 1 1 d . . .
C7 C -0.0237(4) 0.5990(5) 0.2675(3) 0.0303(17) Uani 1 1 d . . .
C8 C -0.0990(5) 0.5771(5) 0.2502(4) 0.0331(18) Uani 1 1 d . . .
C9 C -0.1424(5) 0.6309(5) 0.2190(4) 0.039(2) Uani 1 1 d . . .
H9 H -0.1919 0.6153 0.2058 0.046 Uiso 1 1 calc R . .
C10 C -0.1175(5) 0.7067(5) 0.2059(4) 0.040(2) Uani 1 1 d . . .
C11 C -0.0465(5) 0.7284(5) 0.2279(4) 0.0373(19) Uani 1 1 d . . .
H11 H -0.0286 0.7800 0.2214 0.045 Uiso 1 1 calc R . .
C12 C -0.0008(4) 0.6771(5) 0.2590(3) 0.0313(17) Uani 1 1 d . . .
C13 C 0.2506(5) 0.7138(4) 0.1357(3) 0.0297(17) Uani 1 1 d . . .
H13A H 0.3060 0.7062 0.1289 0.036 Uiso 1 1 calc R . .
H13B H 0.2419 0.7707 0.1402 0.036 Uiso 1 1 calc R . .
C14 C 0.1497(4) 0.6850(4) 0.2018(3) 0.0254(15) Uani 1 1 d . . .
H14A H 0.1182 0.6477 0.1793 0.031 Uiso 1 1 calc R . .
H14B H 0.1328 0.7389 0.1927 0.031 Uiso 1 1 calc R . .
C15 C 0.2695(5) 0.7154(5) 0.2396(3) 0.0329(18) Uani 1 1 d . . .
H15A H 0.2792 0.7709 0.2304 0.039 Uiso 1 1 calc R . .
H15B H 0.3190 0.6900 0.2496 0.039 Uiso 1 1 calc R . .
C16 C 0.2141(4) 0.7086(5) 0.2884(4) 0.0325(18) Uani 1 1 d . . .
H16A H 0.2367 0.6769 0.3199 0.039 Uiso 1 1 calc R . .
H16B H 0.2010 0.7609 0.3034 0.039 Uiso 1 1 calc R . .
C17 C 0.0730(4) 0.7051(5) 0.2863(4) 0.0327(18) Uani 1 1 d . . .
H17A H 0.0763 0.7625 0.2813 0.039 Uiso 1 1 calc R . .
H17B H 0.0711 0.6945 0.3279 0.039 Uiso 1 1 calc R . .
C18 C 0.2056(9) 0.5116(6) -0.0205(5) 0.069(4) Uani 1 1 d . . .
C19 C 0.1854(10) 0.5124(8) -0.0836(5) 0.090(5) Uani 1 1 d . . .
H19A H 0.2056 0.4651 -0.1016 0.135 Uiso 1 1 calc R . .
H19B H 0.2081 0.5586 -0.1014 0.135 Uiso 1 1 calc R . .
H19C H 0.1295 0.5140 -0.0888 0.135 Uiso 1 1 calc R . .
C20 C 0.1702(17) 0.4460(9) 0.0079(7) 0.177(13) Uani 1 1 d . . .
H20A H 0.1169 0.4409 -0.0054 0.266 Uiso 1 1 calc R . .
H20B H 0.1715 0.4548 0.0493 0.266 Uiso 1 1 calc R . .
H20C H 0.1984 0.3981 -0.0009 0.266 Uiso 1 1 calc R . .
C21 C 0.2916(14) 0.4970(13) -0.0165(9) 0.165(11) Uani 1 1 d . . .
H21A H 0.3059 0.4823 0.0227 0.247 Uiso 1 1 calc R . .
H21B H 0.3191 0.5448 -0.0270 0.247 Uiso 1 1 calc R . .
H21C H 0.3053 0.4547 -0.0426 0.247 Uiso 1 1 calc R . .
C22 C 0.0633(8) 0.7711(8) -0.0267(6) 0.084(4) Uani 1 1 d D . .
C23A C -0.015(3) 0.765(3) 0.0043(19) 0.17(2) Uiso 0.50 1 d PD . .
C23B C -0.0103(13) 0.7292(16) -0.0387(13) 0.090(8) Uiso 0.50 1 d PD . .
C24A C 0.046(2) 0.749(2) -0.0882(14) 0.115(11) Uiso 0.50 1 d PD . .
C24B C 0.098(2) 0.792(2) -0.0839(11) 0.117(12) Uiso 0.50 1 d PD . .
C25A C 0.088(2) 0.854(2) -0.0253(15) 0.110(11) Uiso 0.50 1 d PD . .
C25B C 0.0486(15) 0.8471(14) 0.0058(10) 0.071(7) Uiso 0.50 1 d PD . .
C26 C -0.1323(5) 0.4973(6) 0.2671(4) 0.041(2) Uani 1 1 d . . .
C27 C -0.2182(5) 0.4915(7) 0.2513(5) 0.061(3) Uani 1 1 d . . .
H27A H -0.2247 0.4907 0.2097 0.092 Uiso 1 1 calc R . .
H27B H -0.2453 0.5368 0.2669 0.092 Uiso 1 1 calc R . .
H27C H -0.2393 0.4434 0.2675 0.092 Uiso 1 1 calc R . .
C28 C -0.1254(6) 0.4864(6) 0.3312(4) 0.055(3) Uani 1 1 d . . .
H28A H -0.1480 0.4361 0.3418 0.083 Uiso 1 1 calc R . .
H28B H -0.1527 0.5288 0.3504 0.083 Uiso 1 1 calc R . .
H28C H -0.0711 0.4873 0.3429 0.083 Uiso 1 1 calc R . .
C29 C -0.0922(6) 0.4298(5) 0.2380(4) 0.048(2) Uani 1 1 d . . .
H29A H -0.0952 0.4370 0.1965 0.073 Uiso 1 1 calc R . .
H29B H -0.1173 0.3806 0.2482 0.073 Uiso 1 1 calc R . .
H29C H -0.0383 0.4283 0.2505 0.073 Uiso 1 1 calc R . .
C30 C -0.1691(7) 0.7607(6) 0.1698(5) 0.062(3) Uani 1 1 d . . .
C31 C -0.1887(14) 0.7247(8) 0.1150(7) 0.161(11) Uani 1 1 d . . .
H31A H -0.2313 0.7533 0.0968 0.241 Uiso 1 1 calc R . .
H31B H -0.2039 0.6702 0.1211 0.241 Uiso 1 1 calc R . .
H31C H -0.1440 0.7263 0.0902 0.241 Uiso 1 1 calc R . .
C32 C -0.1377(7) 0.8426(6) 0.1657(5) 0.065(3) Uani 1 1 d . . .
H32A H -0.0883 0.8415 0.1464 0.098 Uiso 1 1 calc R . .
H32B H -0.1305 0.8642 0.2042 0.098 Uiso 1 1 calc R . .
H32C H -0.1739 0.8754 0.1440 0.098 Uiso 1 1 calc R . .
C33 C -0.2477(7) 0.7700(9) 0.2018(10) 0.139(9) Uani 1 1 d . . .
H33A H -0.2840 0.7994 0.1777 0.209 Uiso 1 1 calc R . .
H33B H -0.2388 0.7982 0.2378 0.209 Uiso 1 1 calc R . .
H33C H -0.2689 0.7182 0.2099 0.209 Uiso 1 1 calc R . .
C34 C 0.1077(8) 0.4568(6) 0.1743(7) 0.093(5) Uani 1 1 d D . .
H34 H 0.0707 0.4480 0.2058 0.111 Uiso 1 1 calc R . .
C35 C 0.0552(6) 0.5021(6) 0.1336(4) 0.053(3) Uani 1 1 d D . .
H35A H 0.0862 0.5339 0.1080 0.079 Uiso 1 1 calc R . .
H35B H 0.0215 0.5362 0.1556 0.079 Uiso 1 1 calc R . .
H35C H 0.0239 0.4653 0.1111 0.079 Uiso 1 1 calc R . .
C36 C 0.1283(9) 0.3748(6) 0.1634(6) 0.086(5) Uani 1 1 d D . .
H36A H 0.1677 0.3727 0.1341 0.129 Uiso 1 1 calc R . .
H36B H 0.0827 0.3461 0.1501 0.129 Uiso 1 1 calc R . .
H36C H 0.1482 0.3510 0.1987 0.129 Uiso 1 1 calc R . .
C37 C 0.3225(9) 0.5136(7) 0.3215(7) 0.104(6) Uani 1 1 d D . .
H37 H 0.2872 0.5146 0.3547 0.125 Uiso 1 1 calc R . .
C38 C 0.3805(9) 0.5716(7) 0.3419(7) 0.108(6) Uani 1 1 d D . .
H38A H 0.3603 0.6246 0.3363 0.163 Uiso 1 1 calc R . .
H38B H 0.4277 0.5654 0.3203 0.163 Uiso 1 1 calc R . .
H38C H 0.3916 0.5630 0.3826 0.163 Uiso 1 1 calc R . .
C39 C 0.3474(6) 0.4299(6) 0.3243(5) 0.058(3) Uani 1 1 d . . .
H39A H 0.3028 0.3958 0.3181 0.087 Uiso 1 1 calc R . .
H39B H 0.3705 0.4191 0.3620 0.087 Uiso 1 1 calc R . .
H39C H 0.3852 0.4199 0.2947 0.087 Uiso 1 1 calc R . .
C40 C 0.4835(15) 0.5395(13) 0.0679(10) 0.158(9) Uiso 1 1 d D . .
C41 C 0.4280(10) 0.6604(11) 0.0612(8) 0.115(6) Uiso 1 1 d D . .
C42A C 0.5366(9) 0.7541(9) 0.1431(7) 0.068(4) Uiso 0.75 1 d PD . .
C42B C 0.584(2) 0.620(3) 0.2615(19) 0.071(13) Uiso 0.25 1 d PD . .
C43 C 0.4841(7) 0.7288(7) 0.2427(5) 0.063(3) Uiso 1 1 d D . .
C44 C 0.5229(10) 0.4712(10) 0.2185(8) 0.101(5) Uiso 1 1 d . . .
C45 C 0.6176(16) 0.569(2) 0.1796(17) 0.263(17) Uiso 1 1 d D . .
C46 C 0.0540(10) 0.6058(9) 0.5285(5) 0.091(5) Uani 1 1 d . . .
H46A H -0.0010 0.5989 0.5348 0.136 Uiso 1 1 calc R . .
H46B H 0.0696 0.6582 0.5409 0.136 Uiso 1 1 calc R . .
H46C H 0.0829 0.5666 0.5505 0.136 Uiso 1 1 calc R . .
C47 C 0.0009(7) 0.6028(8) 0.4309(5) 0.070(3) Uani 1 1 d . . .
H47A H -0.0356 0.5616 0.4409 0.105 Uiso 1 1 calc R . .
H47B H 0.0152 0.5971 0.3908 0.105 Uiso 1 1 calc R . .
H47C H -0.0230 0.6541 0.4365 0.105 Uiso 1 1 calc R . .
C48 C 0.1383(10) 0.7574(7) 0.4616(6) 0.094(5) Uani 1 1 d . . .
H48A H 0.1507 0.7862 0.4967 0.141 Uiso 1 1 calc R . .
H48B H 0.0851 0.7390 0.4627 0.141 Uiso 1 1 calc R . .
H48C H 0.1446 0.7919 0.4286 0.141 Uiso 1 1 calc R . .
C49 C 0.2675(9) 0.7125(9) 0.4440(5) 0.093(5) Uani 1 1 d . . .
H49A H 0.2679 0.7450 0.4096 0.139 Uiso 1 1 calc R . .
H49B H 0.2978 0.6651 0.4377 0.139 Uiso 1 1 calc R . .
H49C H 0.2898 0.7419 0.4762 0.139 Uiso 1 1 calc R . .
C50 C 0.2557(8) 0.5686(9) 0.5339(5) 0.083(4) Uani 1 1 d . . .
H50A H 0.2382 0.5362 0.5657 0.124 Uiso 1 1 calc R . .
H50B H 0.2456 0.6237 0.5423 0.124 Uiso 1 1 calc R . .
H50C H 0.3109 0.5609 0.5290 0.124 Uiso 1 1 calc R . .
C51 C 0.2104(8) 0.4622(7) 0.4709(5) 0.068(3) Uani 1 1 d . . .
H51A H 0.2607 0.4432 0.4590 0.102 Uiso 1 1 calc R . .
H51B H 0.1722 0.4517 0.4406 0.102 Uiso 1 1 calc R . .
H51C H 0.1956 0.4353 0.5060 0.102 Uiso 1 1 calc R . .
C52 C 0.5922(15) 0.2893(17) 0.0694(13) 0.185(11) Uiso 1 1 d D . .
C53 C 0.630(2) 0.304(2) 0.1289(14) 0.245(16) Uiso 1 1 d D . .
C54 C 0.699(2) 0.252(2) 0.1384(17) 0.274(19) Uiso 1 1 d D . .
C55 C 0.697(2) 0.1885(19) 0.0899(16) 0.239(15) Uiso 1 1 d D . .

loop_
_atom_site_aniso_label
_atom_site_aniso_U_11
_atom_site_aniso_U_22
_atom_site_aniso_U_33
_atom_site_aniso_U_23
_atom_site_aniso_U_13
_atom_site_aniso_U_12
Yb1 0.02725(18) 0.02220(17) 0.03144(19) 0.00033(13) 0.00299(13) 0.00017(13)
Yb2 0.02768(18) 0.02328(17) 0.02574(18) -0.00007(12) 0.00053(13) 0.00273(13)
Cl1 0.0649(15) 0.0249(10) 0.0631(15) -0.0015(10) 0.0153(12) 0.0085(10)
Cl2 0.0471(12) 0.0266(10) 0.0421(11) 0.0061(8) -0.0005(9) 0.0016(9)
P1 0.0343(13) 0.0528(16) 0.081(2) -0.0084(14) 0.0210(13) -0.0052(11)
P2 0.0712(17) 0.0366(12) 0.0266(11) -0.0031(9) 0.0018(11) -0.0097(12)
O1 0.045(3) 0.031(3) 0.029(3) -0.004(2) 0.001(2) 0.003(3)
O2 0.029(3) 0.032(3) 0.033(3) 0.006(2) 0.002(2) 0.003(2)
O3 0.027(3) 0.032(3) 0.027(3) -0.003(2) 0.001(2) -0.005(2)
O4 0.035(3) 0.026(3) 0.033(3) -0.002(2) 0.008(2) -0.005(2)
O5 0.025(3) 0.030(3) 0.051(4) 0.002(3) 0.003(2) -0.003(2)
O6 0.048(4) 0.043(3) 0.023(3) -0.002(2) 0.001(2) 0.000(3)
N1 0.024(3) 0.022(3) 0.027(3) -0.001(2) -0.001(2) -0.006(2)
N2 0.024(3) 0.022(3) 0.028(3) -0.006(3) -0.002(3) 0.001(2)
N6 0.087(7) 0.043(5) 0.036(4) -0.004(4) 0.021(4) 0.001(4)
N7 0.113(8) 0.046(5) 0.044(5) -0.012(4) 0.008(5) -0.032(5)
N8 0.089(7) 0.063(6) 0.025(4) 0.000(4) -0.020(4) -0.018(5)
C1 0.038(4) 0.030(4) 0.033(4) -0.002(3) -0.001(3) -0.001(3)
C2 0.065(6) 0.035(5) 0.038(5) 0.001(4) -0.007(4) -0.004(4)
C3 0.067(7) 0.054(6) 0.047(6) -0.001(5) -0.030(5) -0.001(5)
C4 0.059(6) 0.043(5) 0.054(6) 0.002(5) -0.016(5) -0.004(5)
C5 0.047(5) 0.028(4) 0.046(5) 0.003(4) -0.007(4) -0.002(4)
C6 0.033(4) 0.030(4) 0.033(4) 0.001(3) 0.000(3) -0.007(3)
C7 0.028(4) 0.035(4) 0.028(4) 0.001(3) 0.005(3) 0.006(3)
C8 0.029(4) 0.034(4) 0.037(4) 0.001(3) 0.004(3) 0.007(3)
C9 0.027(4) 0.041(5) 0.048(5) 0.004(4) 0.001(4) 0.007(4)
C10 0.041(5) 0.029(4) 0.051(5) -0.001(4) -0.004(4) 0.013(4)
C11 0.043(5) 0.027(4) 0.042(5) 0.000(4) 0.003(4) 0.009(4)
C12 0.031(4) 0.027(4) 0.037(4) 0.001(3) 0.008(3) 0.009(3)
C13 0.033(4) 0.025(4) 0.031(4) 0.002(3) 0.002(3) -0.003(3)
C14 0.023(4) 0.021(4) 0.032(4) -0.001(3) -0.002(3) 0.000(3)
C15 0.040(5) 0.027(4) 0.031(4) -0.003(3) -0.010(3) -0.005(3)
C16 0.027(4) 0.027(4) 0.043(5) -0.008(3) -0.006(3) 0.000(3)
C17 0.033(4) 0.025(4) 0.041(5) -0.003(3) 0.000(4) 0.003(3)
C18 0.124(11) 0.043(6) 0.038(6) -0.010(5) -0.016(6) 0.000(7)
C19 0.159(15) 0.071(8) 0.040(6) -0.007(6) 0.006(8) 0.004(9)
C20 0.40(4) 0.053(9) 0.081(11) -0.031(8) 0.108(17) -0.062(15)
C21 0.20(2) 0.17(2) 0.124(16) -0.094(15) -0.043(16) 0.094(19)
C22 0.102(11) 0.069(8) 0.081(9) 0.003(7) -0.043(8) 0.012(8)
C26 0.031(4) 0.045(5) 0.047(5) 0.005(4) 0.003(4) -0.009(4)
C27 0.031(5) 0.065(7) 0.087(8) 0.021(6) 0.004(5) -0.002(5)
C28 0.055(6) 0.060(6) 0.051(6) 0.013(5) 0.012(5) -0.010(5)
C29 0.045(5) 0.039(5) 0.061(6) 0.002(4) 0.007(5) -0.004(4)
C30 0.067(7) 0.036(5) 0.081(8) -0.003(5) -0.035(6) 0.018(5)
C31 0.31(3) 0.055(8) 0.109(13) -0.019(8) -0.138(17) 0.058(13)
C32 0.069(7) 0.049(6) 0.077(8) 0.012(6) -0.023(6) 0.011(6)
C33 0.046(8) 0.071(10) 0.30(3) 0.055(13) -0.014(12) 0.024(7)
C34 0.093(10) 0.050(7) 0.133(13) -0.031(7) -0.074(9) 0.008(7)
C35 0.045(5) 0.062(6) 0.051(6) -0.007(5) -0.013(5) -0.007(5)
C36 0.134(13) 0.036(6) 0.086(9) -0.009(6) -0.046(9) -0.018(7)
C37 0.130(13) 0.040(6) 0.138(13) 0.025(7) -0.098(11) -0.029(7)
C38 0.116(12) 0.061(8) 0.144(14) -0.014(9) -0.101(11) 0.006(8)
C39 0.050(6) 0.052(6) 0.073(7) 0.011(5) -0.009(5) 0.004(5)
C46 0.141(14) 0.090(10) 0.043(7) -0.004(6) 0.035(8) 0.005(9)
C47 0.072(8) 0.079(8) 0.061(7) -0.014(6) 0.020(6) -0.006(7)
C48 0.171(16) 0.046(7) 0.065(8) 0.004(6) -0.002(9) -0.017(9)
C49 0.126(12) 0.100(11) 0.052(7) -0.014(7) 0.000(7) -0.070(10)
C50 0.090(10) 0.118(12) 0.039(6) -0.005(7) -0.023(6) -0.016(9)
C51 0.088(9) 0.064(7) 0.053(7) 0.018(6) -0.007(6) 0.005(6)

loop_
_atom_type_symbol
_atom_type_description
_atom_type_scat_dispersion_real
_atom_type_scat_dispersion_imag
_atom_type_scat_source
C C 0.0033 0.0016 'International Tables Vol C Tables 4.2.6.8 and 6.1.1.4'
H H 0.0000 0.0000 'International Tables Vol C Tables 4.2.6.8 and 6.1.1.4'
Cl Cl 0.1484 0.1585 'International Tables Vol C Tables 4.2.6.8 and 6.1.1.4'
N N 0.0061 0.0033 'International Tables Vol C Tables 4.2.6.8 and 6.1.1.4'
O O 0.0106 0.0060 'International Tables Vol C Tables 4.2.6.8 and 6.1.1.4'
P P 0.1023 0.0942 'International Tables Vol C Tables 4.2.6.8 and 6.1.1.4'
Yb Yb -0.3850 5.5486 'International Tables Vol C Tables 4.2.6.8 and 6.1.1.4'

loop_
_geom_angle_atom_site_label_1
_geom_angle_atom_site_label_2
_geom_angle_atom_site_label_3
_geom_angle
_geom_angle_site_symmetry_1
_geom_angle_site_symmetry_3
_geom_angle_publ_flag
O1 Yb1 O3 97.4(2) . . ?
O1 Yb1 O5 95.1(2) . . ?
O3 Yb1 O5 162.4(2) . . ?
O1 Yb1 O4 164.1(2) . . ?
O3 Yb1 O4 73.86(19) . . ?
O5 Yb1 O4 91.0(2) . . ?
O1 Yb1 N1 79.8(2) . . ?
O3 Yb1 N1 85.55(19) . . ?
O5 Yb1 N1 84.42(19) . . ?
O4 Yb1 N1 86.14(19) . . ?
O1 Yb1 Cl1 92.49(16) . . ?
O3 Yb1 Cl1 101.77(15) . . ?
O5 Yb1 Cl1 90.08(15) . . ?
O4 Yb1 Cl1 102.24(14) . . ?
N1 Yb1 Cl1 170.08(15) . . ?
O1 Yb1 Yb2 128.80(16) . . ?
O3 Yb1 Yb2 36.58(13) . . ?
O5 Yb1 Yb2 126.41(15) . . ?
O4 Yb1 Yb2 38.88(14) . . ?
N1 Yb1 Yb2 76.46(14) . . ?
Cl1 Yb1 Yb2 113.40(6) . . ?
O2 Yb2 O3 98.0(2) . . ?
O2 Yb2 O6 91.9(2) . . ?
O3 Yb2 O6 163.5(2) . . ?
O2 Yb2 O4 163.7(2) . . ?
O3 Yb2 O4 73.89(19) . . ?
O6 Yb2 O4 93.2(2) . . ?
O2 Yb2 N2 79.6(2) . . ?
O3 Yb2 N2 84.87(19) . . ?
O6 Yb2 N2 83.9(2) . . ?
O4 Yb2 N2 85.48(19) . . ?
O2 Yb2 Cl2 93.47(15) . . ?
O3 Yb2 Cl2 99.95(15) . . ?
O6 Yb2 Cl2 92.58(16) . . ?
O4 Yb2 Cl2 101.77(14) . . ?
N2 Yb2 Cl2 172.14(14) . . ?
O2 Yb2 C34 81.1(3) . . ?
O3 Yb2 C34 22.3(4) . . ?
O6 Yb2 C34 172.9(3) . . ?
O4 Yb2 C34 94.0(3) . . ?
N2 Yb2 C34 96.1(3) . . ?
Cl2 Yb2 C34 86.5(3) . . ?
O2 Yb2 C37 169.3(4) . . ?
O3 Yb2 C37 92.1(4) . . ?
O6 Yb2 C37 77.4(4) . . ?
O4 Yb2 C37 21.1(4) . . ?
N2 Yb2 C37 97.7(2) . . ?
Cl2 Yb2 C37 88.4(2) . . ?
C34 Yb2 C37 109.6(4) . . ?
O2 Yb2 Yb1 128.99(14) . . ?
O3 Yb2 Yb1 36.54(13) . . ?
O6 Yb2 Yb1 128.13(15) . . ?
O4 Yb2 Yb1 38.94(14) . . ?
N2 Yb2 Yb1 75.62(14) . . ?
Cl2 Yb2 Yb1 111.93(5) . . ?
C34 Yb2 Yb1 58.5(3) . . ?
C37 Yb2 Yb1 59.4(3) . . ?
O5 P1 N5 113.9(7) . . ?
O5 P1 N4A 110.8(5) . . ?
N5 P1 N4A 120.6(8) . . ?
O5 P1 N4B 106.6(11) . . ?
N5 P1 N4B 79.2(9) . . ?
N4A P1 N4B 51.5(10) . . ?
O5 P1 N3 110.7(6) . . ?
N5 P1 N3 102.7(9) . . ?
N4A P1 N3 95.8(7) . . ?
N4B P1 N3 137.6(13) . . ?
O6 P2 N6 108.4(4) . . ?
O6 P2 N8 110.2(4) . . ?
N6 P2 N8 110.5(5) . . ?
O6 P2 N7 114.9(4) . . ?
N6 P2 N7 108.8(5) . . ?
N8 P2 N7 104.1(5) . . ?
C1 O1 Yb1 139.3(5) . . ?
C7 O2 Yb2 138.9(5) . . ?
C34 O3 Yb1 131.2(8) . . ?
C34 O3 Yb2 120.4(9) . . ?
Yb1 O3 Yb2 106.9(2) . . ?
C37 O4 Yb2 120.4(9) . . ?
C37 O4 Yb1 134.1(10) . . ?
Yb2 O4 Yb1 102.2(2) . . ?
P1 O5 Yb1 158.5(4) . . ?
P2 O6 Yb2 171.4(4) . . ?
C55 O7 C52 119(3) . . ?
C14 N1 C13 109.7(6) . . ?
C14 N1 C15 102.9(6) . . ?
C13 N1 C15 110.8(6) . . ?
C14 N1 Yb1 116.4(4) . . ?
C13 N1 Yb1 106.8(4) . . ?
C15 N1 Yb1 110.3(4) . . ?
C14 N2 C17 110.2(6) . . ?
C14 N2 C16 103.2(6) . . ?
C17 N2 C16 110.6(6) . . ?
C14 N2 Yb2 117.5(4) . . ?
C17 N2 Yb2 107.1(4) . . ?
C16 N2 Yb2 108.3(4) . . ?
C40 N3 C41 101.1(15) . . ?
C40 N3 P1 117.7(14) . . ?
C41 N3 P1 125.2(13) . . ?
C42A N4A C43 118.1(11) . . ?
C42A N4A P1 125.3(10) . . ?
C43 N4A P1 114.3(8) . . ?
C42B N4B C43 118(2) . . ?
C42B N4B P1 128(2) . . ?
C43 N4B P1 113.6(13) . . ?
C44 N5 C45 118(2) . . ?
C44 N5 P1 126.9(14) . . ?
C45 N5 P1 114(2) . . ?
C47 N6 C46 113.4(10) . . ?
C47 N6 P2 123.8(7) . . ?
C46 N6 P2 120.7(9) . . ?
C48 N7 C49 113.5(11) . . ?
C48 N7 P2 121.9(10) . . ?
C49 N7 P2 121.3(9) . . ?
C51 N8 C50 114.9(10) . . ?
C51 N8 P2 117.7(7) . . ?
C50 N8 P2 125.4(9) . . ?
O1 C1 C2 123.8(8) . . ?
O1 C1 C6 119.0(7) . . ?
C2 C1 C6 117.2(8) . . ?
C3 C2 C1 118.1(9) . . ?
C3 C2 C18 119.9(9) . . ?
C1 C2 C18 122.0(9) . . ?
C2 C3 C4 125.3(9) . . ?
C2 C3 H3 117.4 . . ?
C4 C3 H3 117.4 . . ?
C5 C4 C3 115.5(9) . . ?
C5 C4 C22 122.6(10) . . ?
C3 C4 C22 121.9(9) . . ?
C6 C5 C4 122.4(9) . . ?
C6 C5 H5 118.8 . . ?
C4 C5 H5 118.8 . . ?
C5 C6 C1 121.0(8) . . ?
C5 C6 C13 120.4(7) . . ?
C1 C6 C13 118.5(7) . . ?
O2 C7 C12 119.0(7) . . ?
O2 C7 C8 122.7(7) . . ?
C12 C7 C8 118.2(7) . . ?
C9 C8 C7 117.9(8) . . ?
C9 C8 C26 121.2(8) . . ?
C7 C8 C26 120.8(7) . . ?
C8 C9 C10 124.0(8) . . ?
C8 C9 H9 118.0 . . ?
C10 C9 H9 118.0 . . ?
C11 C10 C9 116.4(8) . . ?
C11 C10 C30 123.8(8) . . ?
C9 C10 C30 119.8(8) . . ?
C10 C11 C12 121.9(8) . . ?
C10 C11 H11 119.1 . . ?
C12 C11 H11 119.1 . . ?
C11 C12 C7 120.9(8) . . ?
C11 C12 C17 120.1(7) . . ?
C7 C12 C17 119.0(7) . . ?
N1 C13 C6 116.3(6) . . ?
N1 C13 H13A 108.2 . . ?
C6 C13 H13A 108.2 . . ?
N1 C13 H13B 108.2 . . ?
C6 C13 H13B 108.2 . . ?
H13A C13 H13B 107.4 . . ?
N1 C14 N2 103.9(6) . . ?
N1 C14 H14A 111.0 . . ?
N2 C14 H14A 111.0 . . ?
N1 C14 H14B 111.0 . . ?
N2 C14 H14B 111.0 . . ?
H14A C14 H14B 109.0 . . ?
N1 C15 C16 105.5(6) . . ?
N1 C15 H15A 110.6 . . ?
C16 C15 H15A 110.6 . . ?
N1 C15 H15B 110.6 . . ?
C16 C15 H15B 110.6 . . ?
H15A C15 H15B 108.8 . . ?
N2 C16 C15 105.5(6) . . ?
N2 C16 H16A 110.6 . . ?
C15 C16 H16A 110.6 . . ?
N2 C16 H16B 110.6 . . ?
C15 C16 H16B 110.6 . . ?
H16A C16 H16B 108.8 . . ?
N2 C17 C12 115.2(6) . . ?
N2 C17 H17A 108.5 . . ?
C12 C17 H17A 108.5 . . ?
N2 C17 H17B 108.5 . . ?
C12 C17 H17B 108.5 . . ?
H17A C17 H17B 107.5 . . ?
C20 C18 C19 111.2(13) . . ?
C20 C18 C21 105.8(17) . . ?
C19 C18 C21 105.9(13) . . ?
C20 C18 C2 111.0(11) . . ?
C19 C18 C2 113.2(10) . . ?
C21 C18 C2 109.4(11) . . ?
C18 C19 H19A 109.5 . . ?
C18 C19 H19B 109.5 . . ?
H19A C19 H19B 109.5 . . ?
C18 C19 H19C 109.5 . . ?
H19A C19 H19C 109.5 . . ?
H19B C19 H19C 109.5 . . ?
C18 C20 H20A 109.5 . . ?
C18 C20 H20B 109.5 . . ?
H20A C20 H20B 109.5 . . ?
C18 C20 H20C 109.5 . . ?
H20A C20 H20C 109.5 . . ?
H20B C20 H20C 109.5 . . ?
C18 C21 H21A 109.5 . . ?
C18 C21 H21B 109.5 . . ?
H21A C21 H21B 109.5 . . ?
C18 C21 H21C 109.5 . . ?
H21A C21 H21C 109.5 . . ?
H21B C21 H21C 109.5 . . ?
C25A C22 C23B 136(2) . . ?
C25A C22 C24A 108(2) . . ?
C23B C22 C24A 63.1(17) . . ?
C25A C22 C24B 70.6(19) . . ?
C23B C22 C24B 107.9(17) . . ?
C24A C22 C24B 45.7(17) . . ?
C25A C22 C25B 39.5(15) . . ?
C23B C22 C25B 110.5(17) . . ?
C24A C22 C25B 131.2(19) . . ?
C24B C22 C25B 107.9(17) . . ?
C25A C22 C4 112.5(17) . . ?
C23B C22 C4 110.1(15) . . ?
C24A C22 C4 114.0(18) . . ?
C24B C22 C4 107.1(18) . . ?
C25B C22 C4 113.2(13) . . ?
C25A C22 C23A 108(2) . . ?
C23B C22 C23A 45.5(19) . . ?
C24A C22 C23A 106(2) . . ?
C24B C22 C23A 143(3) . . ?
C25B C22 C23A 71(2) . . ?
C4 C22 C23A 107(2) . . ?
C29 C26 C28 108.8(8) . . ?
C29 C26 C8 112.5(7) . . ?
C28 C26 C8 109.9(8) . . ?
C29 C26 C27 107.3(8) . . ?
C28 C26 C27 106.8(8) . . ?
C8 C26 C27 111.4(8) . . ?
C26 C27 H27A 109.5 . . ?
C26 C27 H27B 109.5 . . ?
H27A C27 H27B 109.5 . . ?
C26 C27 H27C 109.5 . . ?
H27A C27 H27C 109.5 . . ?
H27B C27 H27C 109.5 . . ?
C26 C28 H28A 109.5 . . ?
C26 C28 H28B 109.5 . . ?
H28A C28 H28B 109.5 . . ?
C26 C28 H28C 109.5 . . ?
H28A C28 H28C 109.5 . . ?
H28B C28 H28C 109.5 . . ?
C26 C29 H29A 109.5 . . ?
C26 C29 H29B 109.5 . . ?
H29A C29 H29B 109.5 . . ?
C26 C29 H29C 109.5 . . ?
H29A C29 H29C 109.5 . . ?
H29B C29 H29C 109.5 . . ?
C31 C30 C32 114.7(12) . . ?
C31 C30 C10 110.9(9) . . ?
C32 C30 C10 112.6(9) . . ?
C31 C30 C33 105.6(14) . . ?
C32 C30 C33 104.7(10) . . ?
C10 C30 C33 107.6(11) . . ?
C30 C31 H31A 109.5 . . ?
C30 C31 H31B 109.5 . . ?
H31A C31 H31B 109.5 . . ?
C30 C31 H31C 109.5 . . ?
H31A C31 H31C 109.5 . . ?
H31B C31 H31C 109.5 . . ?
C30 C32 H32A 109.5 . . ?
C30 C32 H32B 109.5 . . ?
H32A C32 H32B 109.5 . . ?
C30 C32 H32C 109.5 . . ?
H32A C32 H32C 109.5 . . ?
H32B C32 H32C 109.5 . . ?
C30 C33 H33A 109.5 . . ?
C30 C33 H33B 109.5 . . ?
H33A C33 H33B 109.5 . . ?
C30 C33 H33C 109.5 . . ?
H33A C33 H33C 109.5 . . ?
H33B C33 H33C 109.5 . . ?
O3 C34 C36 117.1(9) . . ?
O3 C34 C35 114.8(9) . . ?
C36 C34 C35 121.5(10) . . ?
O3 C34 Yb2 37.3(6) . . ?
C36 C34 Yb2 118.6(8) . . ?
C35 C34 Yb2 118.7(7) . . ?
O3 C34 H34 98.6 . . ?
C36 C34 H34 98.6 . . ?
C35 C34 H34 98.6 . . ?
Yb2 C34 H34 61.3 . . ?
C34 C35 H35A 109.5 . . ?
C34 C35 H35B 109.5 . . ?
H35A C35 H35B 109.5 . . ?
C34 C35 H35C 109.5 . . ?
H35A C35 H35C 109.5 . . ?
H35B C35 H35C 109.5 . . ?
C34 C36 H36A 109.5 . . ?
C34 C36 H36B 109.5 . . ?
H36A C36 H36B 109.5 . . ?
C34 C36 H36C 109.5 . . ?
H36A C36 H36C 109.5 . . ?
H36B C36 H36C 109.5 . . ?
O4 C37 C38 119.6(10) . . ?
O4 C37 C39 117.2(10) . . ?
C38 C37 C39 115.4(11) . . ?
O4 C37 Yb2 38.5(6) . . ?
C38 C37 Yb2 132.1(10) . . ?
C39 C37 Yb2 111.4(7) . . ?
O4 C37 H37 99.4 . . ?
C38 C37 H37 99.4 . . ?
C39 C37 H37 99.4 . . ?
Yb2 C37 H37 62.3 . . ?
C37 C38 H38A 109.5 . . ?
C37 C38 H38B 109.5 . . ?
H38A C38 H38B 109.5 . . ?
C37 C38 H38C 109.5 . . ?
H38A C38 H38C 109.5 . . ?
H38B C38 H38C 109.5 . . ?
C37 C39 H39A 109.5 . . ?
C37 C39 H39B 109.5 . . ?
H39A C39 H39B 109.5 . . ?
C37 C39 H39C 109.5 . . ?
H39A C39 H39C 109.5 . . ?
H39B C39 H39C 109.5 . . ?
N4A C43 N4B 57.1(11) . . ?
N6 C46 H46A 109.5 . . ?
N6 C46 H46B 109.5 . . ?
H46A C46 H46B 109.5 . . ?
N6 C46 H46C 109.5 . . ?
H46A C46 H46C 109.5 . . ?
H46B C46 H46C 109.5 . . ?
N6 C47 H47A 109.5 . . ?
N6 C47 H47B 109.5 . . ?
H47A C47 H47B 109.5 . . ?
N6 C47 H47C 109.5 . . ?
H47A C47 H47C 109.5 . . ?
H47B C47 H47C 109.5 . . ?
N7 C48 H48A 109.5 . . ?
N7 C48 H48B 109.5 . . ?
H48A C48 H48B 109.5 . . ?
N7 C48 H48C 109.5 . . ?
H48A C48 H48C 109.5 . . ?
H48B C48 H48C 109.5 . . ?
N7 C49 H49A 109.5 . . ?
N7 C49 H49B 109.5 . . ?
H49A C49 H49B 109.5 . . ?
N7 C49 H49C 109.5 . . ?
H49A C49 H49C 109.5 . . ?
H49B C49 H49C 109.5 . . ?
N8 C50 H50A 109.5 . . ?
N8 C50 H50B 109.5 . . ?
H50A C50 H50B 109.5 . . ?
N8 C50 H50C 109.5 . . ?
H50A C50 H50C 109.5 . . ?
H50B C50 H50C 109.5 . . ?
N8 C51 H51A 109.5 . . ?
N8 C51 H51B 109.5 . . ?
H51A C51 H51B 109.5 . . ?
N8 C51 H51C 109.5 . . ?
H51A C51 H51C 109.5 . . ?
H51B C51 H51C 109.5 . . ?
O7 C52 C53 87(2) . . ?
C54 C53 C52 111(3) . . ?
C53 C54 C55 107(3) . . ?
O7 C55 C54 85(2) . . ?

loop_
_geom_bond_atom_site_label_1
_geom_bond_atom_site_label_2
_geom_bond_distance
_geom_bond_site_symmetry_2
_geom_bond_publ_flag
Yb1 O1 2.117(5) . ?
Yb1 O3 2.201(5) . ?
Yb1 O5 2.240(5) . ?
Yb1 O4 2.275(5) . ?
Yb1 N1 2.532(6) . ?
Yb1 Cl1 2.560(2) . ?
Yb1 Yb2 3.5377(5) . ?
Yb2 O2 2.121(5) . ?
Yb2 O3 2.203(5) . ?
Yb2 O6 2.235(5) . ?
Yb2 O4 2.272(5) . ?
Yb2 N2 2.528(6) . ?
Yb2 Cl2 2.561(2) . ?
Yb2 C34 3.137(13) . ?
Yb2 C37 3.149(15) . ?
P1 O5 1.471(6) . ?
P1 N5 1.598(13) . ?
P1 N4A 1.657(12) . ?
P1 N4B 1.665(17) . ?
P1 N3 1.670(13) . ?
P2 O6 1.495(6) . ?
P2 N6 1.628(9) . ?
P2 N8 1.636(10) . ?
P2 N7 1.639(9) . ?
O1 C1 1.318(10) . ?
O2 C7 1.328(9) . ?
O3 C34 1.382(11) . ?
O4 C37 1.316(12) . ?
O7 C55 1.470(18) . ?
O7 C52 1.499(17) . ?
N1 C14 1.466(9) . ?
N1 C13 1.487(9) . ?
N1 C15 1.491(9) . ?
N2 C14 1.477(9) . ?
N2 C17 1.489(9) . ?
N2 C16 1.502(9) . ?
N3 C40 1.469(16) . ?
N3 C41 1.491(15) . ?
N4A C42A 1.477(14) . ?
N4A C43 1.507(13) . ?
N4B C42B 1.499(19) . ?
N4B C43 1.511(17) . ?
N5 C44 1.47(2) . ?
N5 C45 1.494(18) . ?
N6 C47 1.465(15) . ?
N6 C46 1.467(13) . ?
N7 C48 1.446(17) . ?
N7 C49 1.449(16) . ?
N8 C51 1.457(14) . ?
N8 C50 1.466(12) . ?
C1 C2 1.419(12) . ?
C1 C6 1.424(11) . ?
C2 C3 1.384(13) . ?
C2 C18 1.545(14) . ?
C3 C4 1.390(14) . ?
C3 H3 0.9500 . ?
C4 C5 1.386(13) . ?
C4 C22 1.541(15) . ?
C5 C6 1.380(12) . ?
C5 H5 0.9500 . ?
C6 C13 1.496(11) . ?
C7 C12 1.409(11) . ?
C7 C8 1.417(11) . ?
C8 C9 1.389(11) . ?
C8 C26 1.538(12) . ?
C9 C10 1.404(12) . ?
C9 H9 0.9500 . ?
C10 C11 1.381(12) . ?
C10 C30 1.534(12) . ?
C11 C12 1.385(11) . ?
C11 H11 0.9500 . ?
C12 C17 1.505(11) . ?
C13 H13A 0.9900 . ?
C13 H13B 0.9900 . ?
C14 H14A 0.9900 . ?
C14 H14B 0.9900 . ?
C15 C16 1.514(11) . ?
C15 H15A 0.9900 . ?
C15 H15B 0.9900 . ?
C16 H16A 0.9900 . ?
C16 H16B 0.9900 . ?
C17 H17A 0.9900 . ?
C17 H17B 0.9900 . ?
C18 C20 1.448(19) . ?
C18 C19 1.514(15) . ?
C18 C21 1.52(2) . ?
C19 H19A 0.9800 . ?
C19 H19B 0.9800 . ?
C19 H19C 0.9800 . ?
C20 H20A 0.9800 . ?
C20 H20B 0.9800 . ?
C20 H20C 0.9800 . ?
C21 H21A 0.9800 . ?
C21 H21B 0.9800 . ?
C21 H21C 0.9800 . ?
C22 C25A 1.49(3) . ?
C22 C23B 1.491(17) . ?
C22 C24A 1.52(3) . ?
C22 C24B 1.527(17) . ?
C22 C25B 1.53(3) . ?
C22 C23A 1.56(4) . ?
C26 C29 1.516(13) . ?
C26 C28 1.517(13) . ?
C26 C27 1.539(12) . ?
C27 H27A 0.9800 . ?
C27 H27B 0.9800 . ?
C27 H27C 0.9800 . ?
C28 H28A 0.9800 . ?
C28 H28B 0.9800 . ?
C28 H28C 0.9800 . ?
C29 H29A 0.9800 . ?
C29 H29B 0.9800 . ?
C29 H29C 0.9800 . ?
C30 C31 1.459(17) . ?
C30 C32 1.508(15) . ?
C30 C33 1.58(2) . ?
C31 H31A 0.9800 . ?
C31 H31B 0.9800 . ?
C31 H31C 0.9800 . ?
C32 H32A 0.9800 . ?
C32 H32B 0.9800 . ?
C32 H32C 0.9800 . ?
C33 H33A 0.9800 . ?
C33 H33B 0.9800 . ?
C33 H33C 0.9800 . ?
C34 C36 1.470(12) . ?
C34 C35 1.522(12) . ?
C34 H34 1.0000 . ?
C35 H35A 0.9800 . ?
C35 H35B 0.9800 . ?
C35 H35C 0.9800 . ?
C36 H36A 0.9800 . ?
C36 H36B 0.9800 . ?
C36 H36C 0.9800 . ?
C37 C38 1.488(13) . ?
C37 C39 1.499(16) . ?
C37 H37 1.0000 . ?
C38 H38A 0.9800 . ?
C38 H38B 0.9800 . ?
C38 H38C 0.9800 . ?
C39 H39A 0.9800 . ?
C39 H39B 0.9800 . ?
C39 H39C 0.9800 . ?
C46 H46A 0.9800 . ?
C46 H46B 0.9800 . ?
C46 H46C 0.9800 . ?
C47 H47A 0.9800 . ?
C47 H47B 0.9800 . ?
C47 H47C 0.9800 . ?
C48 H48A 0.9800 . ?
C48 H48B 0.9800 . ?
C48 H48C 0.9800 . ?
C49 H49A 0.9800 . ?
C49 H49B 0.9800 . ?
C49 H49C 0.9800 . ?
C50 H50A 0.9800 . ?
C50 H50B 0.9800 . ?
C50 H50C 0.9800 . ?
C51 H51A 0.9800 . ?
C51 H51B 0.9800 . ?
C51 H51C 0.9800 . ?
C52 C53 1.550(18) . ?
C53 C54 1.523(19) . ?
C54 C55 1.567(19) . ?
